data_7045509
loop_
_publ_author_name
'Upmann, Daniel'
'Jones, Peter G.'

_publ_section_title
;
 Bromination and iodination of diphosphane dichalcogenides.
;
_journal_issue 8
_journal_name_full 'Dalton transactions (Cambridge, England : 2003)'
_journal_page_first 2748
_journal_page_last 2758
_journal_paper_doi 10.1039/c7dt04531j
_journal_volume 47
_journal_year 2018
_chemical_formula_sum 'C14 H32 Br6 Cl2 P2 Se'
_chemical_formula_weight 891.66
_space_group_IT_number 14
_space_group_name_Hall '-P 2yn'
_space_group_name_H-M_alt 'P 1 21/n 1'
_symmetry_cell_setting monoclinic
_symmetry_space_group_name_Hall '-P 2yn'
_symmetry_space_group_name_H-M 'P 1 21/n 1'
_atom_sites_solution_hydrogens geom
_atom_sites_solution_primary direct
_atom_sites_solution_secondary difmap
_audit_creation_method SHELXL-97
_audit_update_record
;
2016-07-19 deposited with the CCDC.
2018-02-02 downloaded from the CCDC.
;
_cell_angle_alpha 90.00
_cell_angle_beta 97.973(2)
_cell_angle_gamma 90.00
_cell_formula_units_Z 4
_cell_length_a 10.1753(2)
_cell_length_b 19.4723(4)
_cell_length_c 14.0281(2)
_cell_measurement_reflns_used 30087
_cell_measurement_temperature 100(2)
_cell_measurement_theta_max 30.3060
_cell_measurement_theta_min 2.2830
_cell_volume 2752.61(9)
_computing_cell_refinement
;
CrysAlisPro, Agilent Technologies,
Version 1.171.37.35 (release 13-08-2014 CrysAlis171 .NET)
(compiled Aug 13 2014,18:06:01)
;
_computing_data_collection
;
CrysAlisPro, Agilent Technologies,
Version 1.171.37.35 (release 13-08-2014 CrysAlis171 .NET)
(compiled Aug 13 2014,18:06:01)
;
_computing_data_reduction
;
CrysAlisPro, Agilent Technologies,
Version 1.171.37.35 (release 13-08-2014 CrysAlis171 .NET)
(compiled Aug 13 2014,18:06:01)
;
_computing_molecular_graphics 'Bruker XP'
_computing_publication_material SHELXL-97
_computing_structure_refinement 'SHELXL-97 (Sheldrick, 1997)'
_computing_structure_solution 'SHELXS-97 (Sheldrick, 1990)'
_diffrn_ambient_temperature 100(2)
_diffrn_detector_area_resol_mean 16.1419
_diffrn_measured_fraction_theta_full 1.000
_diffrn_measured_fraction_theta_max 1.000
_diffrn_measurement_device_type 'Oxford Diffraction Xcalibur, Eos'
_diffrn_measurement_method '\w scan'
_diffrn_radiation_monochromator graphite
_diffrn_radiation_type 'Mo K\a'
_diffrn_radiation_wavelength 0.71073
_diffrn_reflns_av_R_equivalents 0.0603
_diffrn_reflns_av_sigmaI/netI 0.0225
_diffrn_reflns_limit_h_max 14
_diffrn_reflns_limit_h_min -14
_diffrn_reflns_limit_k_max 27
_diffrn_reflns_limit_k_min -27
_diffrn_reflns_limit_l_max 19
_diffrn_reflns_limit_l_min -19
_diffrn_reflns_number 164062
_diffrn_reflns_theta_full 29.57
_diffrn_reflns_theta_max 29.57
_diffrn_reflns_theta_min 2.28
_diffrn_source 'Enhance (Mo) X-ray Source'
_exptl_absorpt_coefficient_mu 10.385
_exptl_absorpt_correction_T_max 1.00000
_exptl_absorpt_correction_T_min 0.74504
_exptl_absorpt_correction_type multi-scan
_exptl_absorpt_process_details
;
CrysAlisPro, Agilent Technologies,
Version 1.171.37.35 (release 13-08-2014 CrysAlis171 .NET)
(compiled Aug 13 2014,18:06:01)
;
_exptl_crystal_colour orange
_exptl_crystal_density_diffrn 2.152
_exptl_crystal_density_method 'not measured'
_exptl_crystal_description block
_exptl_crystal_F_000 1696
_exptl_crystal_size_max 0.3000
_exptl_crystal_size_mid 0.2000
_exptl_crystal_size_min 0.2000
_refine_diff_density_max 1.708
_refine_diff_density_min -0.627
_refine_diff_density_rms 0.105
_refine_ls_extinction_method none
_refine_ls_goodness_of_fit_ref 1.063
_refine_ls_hydrogen_treatment constr
_refine_ls_matrix_type full
_refine_ls_number_parameters 234
_refine_ls_number_reflns 7717
_refine_ls_number_restraints 0
_refine_ls_restrained_S_all 1.063
_refine_ls_R_factor_all 0.0339
_refine_ls_R_factor_gt 0.0253
_refine_ls_shift/su_max 0.002
_refine_ls_shift/su_mean 0.000
_refine_ls_structure_factor_coef Fsqd
_refine_ls_weighting_details 'calc w=1/[\s^2^(Fo^2^)+(0.0170P)^2^+3.7050P] where P=(Fo^2^+2Fc^2^)/3'
_refine_ls_weighting_scheme calc
_refine_ls_wR_factor_gt 0.0457
_refine_ls_wR_factor_ref 0.0476
_reflns_number_gt 6755
_reflns_number_total 7717
_reflns_threshold_expression >2sigma(I)
_cod_data_source_file c7dt04531j2.cif
_cod_data_source_block noel
_cod_depositor_comments 'Adding full bibliography for 7045509--7045531.cif.'
_cod_original_sg_symbol_H-M P21/n
_cod_database_code 7045509

loop_
_symmetry_equiv_pos_as_xyz
'x, y, z'
'-x+1/2, y+1/2, -z+1/2'
'-x, -y, -z'
'x-1/2, -y-1/2, z-1/2'

loop_
_atom_site_label
_atom_site_type_symbol
_atom_site_fract_x
_atom_site_fract_y
_atom_site_fract_z
_atom_site_U_iso_or_equiv
_atom_site_adp_type
_atom_site_occupancy
_atom_site_symmetry_multiplicity
_atom_site_calc_flag
_atom_site_refinement_flags
Se1 Se 0.21806(2) 0.670849(11) 0.566675(16) 0.00978(5) Uani 1 1 d .
Br1 Br 0.51268(2) 0.568441(13) 0.606673(18) 0.01759(5) Uani 1 1 d .
Br2 Br 0.57763(2) 0.742873(12) 0.557578(18) 0.01508(5) Uani 1 1 d .
Br3 Br 0.17748(3) 0.537968(12) 0.547069(17) 0.01631(5) Uani 1 1 d .
Br4 Br 0.25527(3) 0.679571(12) 0.390469(17) 0.01577(5) Uani 1 1 d .
Br5 Br 0.26187(3) 0.798577(12) 0.593617(18) 0.01678(5) Uani 1 1 d .
Br6 Br 0.17526(3) 0.656578(12) 0.744918(16) 0.01620(5) Uani 1 1 d .
P1 P 0.71202(6) 0.58436(3) 0.67638(4) 0.01034(11) Uani 1 1 d .
P2 P 0.76411(6) 0.70168(3) 0.52644(4) 0.00952(11) Uani 1 1 d .
C01 C 0.8111(2) 0.62247(11) 0.59244(16) 0.0100(4) Uani 1 1 d .
H01A H 0.8215 0.5869 0.5436 0.012 Uiso 1 1 calc R
H01B H 0.9005 0.6304 0.6286 0.012 Uiso 1 1 calc R
C1 C 0.7744(2) 0.49782(11) 0.70184(17) 0.0127(4) Uani 1 1 d .
H1 H 0.7475 0.4705 0.6420 0.015 Uiso 1 1 calc R
C2 C 0.7120(2) 0.64241(12) 0.77825(17) 0.0133(5) Uani 1 1 d .
H2 H 0.7093 0.6901 0.7517 0.016 Uiso 1 1 calc R
C3 C 0.8902(2) 0.76567(12) 0.56168(17) 0.0122(4) Uani 1 1 d .
H3 H 0.9771 0.7463 0.5489 0.015 Uiso 1 1 calc R
C4 C 0.7465(2) 0.68371(12) 0.39893(16) 0.0140(5) Uani 1 1 d .
H4 H 0.7198 0.7274 0.3642 0.017 Uiso 1 1 calc R
C11 C 0.7054(3) 0.46459(13) 0.78052(19) 0.0202(5) Uani 1 1 d .
H11A H 0.7298 0.4159 0.7865 0.030 Uiso 1 1 calc R
H11B H 0.6090 0.4687 0.7635 0.030 Uiso 1 1 calc R
H11C H 0.7332 0.4879 0.8420 0.030 Uiso 1 1 calc R
C12 C 0.9246(3) 0.49269(13) 0.72318(19) 0.0186(5) Uani 1 1 d .
H12A H 0.9555 0.5162 0.7839 0.028 Uiso 1 1 calc R
H12B H 0.9645 0.5143 0.6710 0.028 Uiso 1 1 calc R
H12C H 0.9508 0.4443 0.7284 0.028 Uiso 1 1 calc R
C21 C 0.5921(3) 0.63506(14) 0.8314(2) 0.0241(6) Uani 1 1 d .
H21A H 0.5904 0.5887 0.8583 0.036 Uiso 1 1 calc R
H21B H 0.5108 0.6429 0.7866 0.036 Uiso 1 1 calc R
H21C H 0.5980 0.6688 0.8836 0.036 Uiso 1 1 calc R
C22 C 0.8438(3) 0.63563(13) 0.84616(17) 0.0168(5) Uani 1 1 d .
H22A H 0.8512 0.6730 0.8934 0.025 Uiso 1 1 calc R
H22B H 0.9180 0.6382 0.8086 0.025 Uiso 1 1 calc R
H22C H 0.8461 0.5914 0.8797 0.025 Uiso 1 1 calc R
C31 C 0.8641(3) 0.83052(13) 0.50073(19) 0.0189(5) Uani 1 1 d .
H31A H 0.7813 0.8519 0.5139 0.028 Uiso 1 1 calc R
H31B H 0.8564 0.8184 0.4324 0.028 Uiso 1 1 calc R
H31C H 0.9377 0.8628 0.5168 0.028 Uiso 1 1 calc R
C32 C 0.9024(3) 0.78188(13) 0.66950(17) 0.0162(5) Uani 1 1 d .
H32A H 0.9714 0.8166 0.6861 0.024 Uiso 1 1 calc R
H32B H 0.9261 0.7400 0.7066 0.024 Uiso 1 1 calc R
H32C H 0.8174 0.7994 0.6847 0.024 Uiso 1 1 calc R
C41 C 0.8815(3) 0.66212(14) 0.37105(18) 0.0199(5) Uani 1 1 d .
H41A H 0.9079 0.6178 0.4009 0.030 Uiso 1 1 calc R
H41B H 0.9483 0.6969 0.3936 0.030 Uiso 1 1 calc R
H41C H 0.8743 0.6579 0.3009 0.030 Uiso 1 1 calc R
C42 C 0.6375(3) 0.63058(13) 0.36825(18) 0.0199(5) Uani 1 1 d .
H42A H 0.6276 0.6244 0.2983 0.030 Uiso 1 1 calc R
H42B H 0.5534 0.6467 0.3869 0.030 Uiso 1 1 calc R
H42C H 0.6619 0.5867 0.4000 0.030 Uiso 1 1 calc R
C99 C 0.2296(3) 0.48380(14) 0.8540(2) 0.0204(5) Uani 1 1 d .
H99A H 0.1963 0.4383 0.8300 0.024 Uiso 1 1 calc R
H99B H 0.2121 0.5170 0.8003 0.024 Uiso 1 1 calc R
Cl98 Cl 0.40143(7) 0.47882(4) 0.89206(7) 0.0407(2) Uani 1 1 d .
Cl99 Cl 0.14416(8) 0.50981(4) 0.94911(5) 0.03061(16) Uani 1 1 d .

loop_
_atom_site_aniso_label
_atom_site_aniso_U_11
_atom_site_aniso_U_22
_atom_site_aniso_U_33
_atom_site_aniso_U_23
_atom_site_aniso_U_13
_atom_site_aniso_U_12
Se1 0.00941(11) 0.00848(10) 0.01147(10) -0.00070(8) 0.00152(8) 0.00129(8)
Br1 0.01147(11) 0.01683(12) 0.02343(13) -0.00143(9) -0.00131(9) -0.00179(9)
Br2 0.01098(11) 0.01347(11) 0.02088(12) 0.00056(9) 0.00252(9) 0.00383(9)
Br3 0.02292(13) 0.01064(11) 0.01620(11) -0.00333(9) 0.00559(9) -0.00387(9)
Br4 0.02219(13) 0.01347(11) 0.01280(11) -0.00101(8) 0.00654(9) -0.00229(9)
Br5 0.02446(13) 0.00878(10) 0.01784(12) -0.00173(9) 0.00554(10) -0.00067(9)
Br6 0.02525(13) 0.01308(11) 0.01061(11) -0.00096(8) 0.00368(9) -0.00100(9)
P1 0.0108(3) 0.0090(3) 0.0114(3) -0.0011(2) 0.0024(2) -0.0002(2)
P2 0.0099(3) 0.0084(3) 0.0100(3) 0.0002(2) 0.0004(2) 0.0017(2)
C01 0.0100(11) 0.0101(10) 0.0097(10) 0.0012(8) 0.0013(8) 0.0013(8)
C1 0.0167(12) 0.0082(10) 0.0137(11) -0.0005(8) 0.0038(9) 0.0006(9)
C2 0.0153(12) 0.0099(10) 0.0157(11) -0.0032(9) 0.0062(9) -0.0007(9)
C3 0.0123(11) 0.0106(11) 0.0138(11) -0.0016(8) 0.0017(9) -0.0008(9)
C4 0.0183(12) 0.0136(11) 0.0094(10) 0.0005(8) -0.0005(9) 0.0024(9)
C11 0.0305(15) 0.0134(12) 0.0180(12) 0.0022(10) 0.0085(11) -0.0030(11)
C12 0.0200(13) 0.0145(12) 0.0205(13) 0.0007(10) 0.0001(10) 0.0061(10)
C21 0.0242(14) 0.0233(14) 0.0280(15) -0.0092(11) 0.0147(12) -0.0041(11)
C22 0.0222(13) 0.0149(12) 0.0135(11) -0.0019(9) 0.0028(10) -0.0010(10)
C31 0.0224(14) 0.0139(12) 0.0200(12) 0.0034(10) 0.0014(10) -0.0036(10)
C32 0.0206(13) 0.0140(11) 0.0129(11) -0.0019(9) -0.0013(9) -0.0022(10)
C41 0.0216(14) 0.0260(14) 0.0129(11) -0.0020(10) 0.0049(10) 0.0015(11)
C42 0.0216(13) 0.0198(13) 0.0161(12) -0.0035(10) -0.0047(10) 0.0000(11)
C99 0.0180(13) 0.0190(13) 0.0240(13) 0.0036(10) 0.0022(10) 0.0009(10)
Cl98 0.0172(3) 0.0308(4) 0.0721(6) 0.0117(4) -0.0006(4) -0.0022(3)
Cl99 0.0326(4) 0.0405(4) 0.0186(3) 0.0007(3) 0.0031(3) -0.0008(3)

loop_
_atom_type_symbol
_atom_type_description
_atom_type_scat_dispersion_real
_atom_type_scat_dispersion_imag
_atom_type_scat_source
C C 0.0033 0.0016 'International Tables Vol C Tables 4.2.6.8 and 6.1.1.4'
H H 0.0000 0.0000 'International Tables Vol C Tables 4.2.6.8 and 6.1.1.4'
P P 0.1023 0.0942 'International Tables Vol C Tables 4.2.6.8 and 6.1.1.4'
Se Se -0.0929 2.2259 'International Tables Vol C Tables 4.2.6.8 and 6.1.1.4'
Br Br -0.2901 2.4595 'International Tables Vol C Tables 4.2.6.8 and 6.1.1.4'
Cl Cl 0.1484 0.1585 'International Tables Vol C Tables 4.2.6.8 and 6.1.1.4'

loop_
_geom_angle_atom_site_label_1
_geom_angle_atom_site_label_2
_geom_angle_atom_site_label_3
_geom_angle
Br5 Se1 Br4 91.849(10)
Br5 Se1 Br6 90.620(10)
Br4 Se1 Br6 177.447(12)
Br5 Se1 Br3 177.386(13)
Br4 Se1 Br3 90.368(10)
Br6 Se1 Br3 87.180(10)
C01 P1 C1 107.25(11)
C01 P1 C2 108.43(11)
C1 P1 C2 117.31(11)
C01 P1 Br1 109.80(8)
C1 P1 Br1 103.74(8)
C2 P1 Br1 110.11(8)
C4 P2 C3 111.92(11)
C4 P2 C01 108.72(11)
C3 P2 C01 108.48(11)
C4 P2 Br2 107.63(8)
C3 P2 Br2 107.40(8)
C01 P2 Br2 112.74(8)
P1 C01 P2 122.99(13)
C12 C1 C11 112.3(2)
C12 C1 P1 114.44(17)
C11 C1 P1 110.52(17)
C21 C2 C22 112.2(2)
C21 C2 P1 114.40(17)
C22 C2 P1 109.73(16)
C31 C3 C32 111.47(19)
C31 C3 P2 110.78(17)
C32 C3 P2 111.63(16)
C42 C4 C41 112.4(2)
C42 C4 P2 112.14(17)
C41 C4 P2 109.59(17)
Cl98 C99 Cl99 111.05(15)

loop_
_geom_bond_atom_site_label_1
_geom_bond_atom_site_label_2
_geom_bond_distance
Se1 Br5 2.5457(3)
Se1 Br4 2.5577(3)
Se1 Br6 2.6117(3)
Se1 Br3 2.6286(3)
Br1 P1 2.1486(7)
Br2 P2 2.1597(6)
P1 C01 1.812(2)
P1 C1 1.819(2)
P1 C2 1.822(2)
P2 C4 1.807(2)
P2 C3 1.808(2)
P2 C01 1.828(2)
C1 C12 1.520(3)
C1 C11 1.531(3)
C2 C21 1.523(3)
C2 C22 1.539(3)
C3 C31 1.528(3)
C3 C32 1.533(3)
C4 C42 1.534(3)
C4 C41 1.538(3)
C99 Cl98 1.759(3)
C99 Cl99 1.765(3)
